data_7008430
loop_
_publ_author_name
'Schneider, Daniel'
'Schuster, Oliver'
'Schmidbaur, Hubert'

_publ_section_title
;
 Bromination of (phosphine)gold(I) bromide complexes: stoichiometry and
 structure of products.
;
_journal_issue 11
_journal_name_full 'Dalton transactions (Cambridge, England : 2003)'
_journal_page_first 1940
_journal_page_last 1947
_journal_paper_doi 10.1039/b502861b
_journal_year 2005
_chemical_formula_sum 'C9 H21 Au Br5 P'
_chemical_formula_weight 756.74
_chemical_name_systematic
;
?
;
_space_group_IT_number 9
_symmetry_cell_setting monoclinic
_symmetry_space_group_name_Hall 'C -2yc'
_symmetry_space_group_name_H-M 'C 1 c 1'
_atom_sites_solution_hydrogens geom
_atom_sites_solution_primary direct
_atom_sites_solution_secondary difmap
_audit_creation_method SHELXL-97
_cell_angle_alpha 90.00
_cell_angle_beta 96.6080(10)
_cell_angle_gamma 90.00
_cell_formula_units_Z 4
_cell_length_a 8.5738(2)
_cell_length_b 15.1158(3)
_cell_length_c 14.0133(3)
_cell_measurement_reflns_used 20615
_cell_measurement_temperature 143(2)
_cell_volume 1804.06(7)
_computing_cell_refinement DENZO
_computing_data_collection XPRESS
_computing_data_reduction SCALEPACK
_computing_molecular_graphics SHELXTL-PLUS
_computing_publication_material 'SHELXL-97 (Sheldrick, 1997)'
_computing_structure_refinement 'SHELXL-97 (Sheldrick, 1997)'
_computing_structure_solution 'SHELXS-97 (Sheldrick, 1990)'
_diffrn_ambient_temperature 143(2)
_diffrn_measured_fraction_theta_full 0.995
_diffrn_measured_fraction_theta_max 0.995
_diffrn_measurement_device_type 'NONIUS DIP 2020'
_diffrn_measurement_method phi-rotation
_diffrn_radiation_monochromator graphite
_diffrn_radiation_source 'fine-focus sealed tube'
_diffrn_radiation_type MoK\a
_diffrn_radiation_wavelength 0.71073
_diffrn_reflns_av_R_equivalents 0.064
_diffrn_reflns_av_sigmaI/netI 0.0414
_diffrn_reflns_limit_h_max 10
_diffrn_reflns_limit_h_min -10
_diffrn_reflns_limit_k_max 18
_diffrn_reflns_limit_k_min -18
_diffrn_reflns_limit_l_max 16
_diffrn_reflns_limit_l_min -16
_diffrn_reflns_number 20615
_diffrn_reflns_theta_full 25.39
_diffrn_reflns_theta_max 25.39
_diffrn_reflns_theta_min 2.75
_exptl_absorpt_coefficient_mu 19.296
_exptl_absorpt_correction_T_max 0.800
_exptl_absorpt_correction_T_min 0.410
_exptl_absorpt_correction_type refdelf
_exptl_absorpt_process_details
;
Platon Delabs
(See: Walker, N. & Stuart, D. (1983) Acta Cryst. A39, 158-166)
;
_exptl_crystal_colour orange
_exptl_crystal_density_diffrn 2.786
_exptl_crystal_density_method 'not measured'
_exptl_crystal_description block
_exptl_crystal_F_000 1376
_exptl_crystal_size_max 0.30
_exptl_crystal_size_mid 0.30
_exptl_crystal_size_min 0.30
_refine_diff_density_max 1.768
_refine_diff_density_min -1.442
_refine_diff_density_rms 0.196
_refine_ls_abs_structure_details 'Flack H D (1983), Acta Cryst. A39, 876-881'
_refine_ls_abs_structure_Flack 0.011(11)
_refine_ls_extinction_method none
_refine_ls_goodness_of_fit_ref 1.081
_refine_ls_hydrogen_treatment riding
_refine_ls_matrix_type full
_refine_ls_number_parameters 151
_refine_ls_number_reflns 3294
_refine_ls_number_restraints 2
_refine_ls_restrained_S_all 1.081
_refine_ls_R_factor_all 0.0277
_refine_ls_R_factor_gt 0.0274
_refine_ls_shift/su_max 0.000
_refine_ls_shift/su_mean 0.000
_refine_ls_structure_factor_coef Fsqd
_refine_ls_weighting_details 'calc w=1/[\s^2^(Fo^2^)+(0.0295P)^2^+15.7568P] where P=(Fo^2^+2Fc^2^)/3'
_refine_ls_weighting_scheme calc
_refine_ls_wR_factor_gt 0.0676
_refine_ls_wR_factor_ref 0.0679
_reflns_number_gt 3263
_reflns_number_total 3294
_reflns_threshold_expression >2sigma(I)
_cod_data_source_file b502861b.txt
_cod_data_source_block 21c2cos
_cod_original_sg_symbol_H-M Cc
_cod_database_code 7008430

loop_
_symmetry_equiv_pos_as_xyz
'x, y, z'
'x, -y, z+1/2'
'x+1/2, y+1/2, z'
'x+1/2, -y+1/2, z+1/2'

loop_
_atom_site_label
_atom_site_type_symbol
_atom_site_fract_x
_atom_site_fract_y
_atom_site_fract_z
_atom_site_U_iso_or_equiv
_atom_site_adp_type
_atom_site_occupancy
_atom_site_symmetry_multiplicity
_atom_site_calc_flag
_atom_site_refinement_flags
_atom_site_disorder_assembly
_atom_site_disorder_group
C11 C 0.5377(9) 0.2158(5) 0.6800(6) 0.0178(16) Uani 1 1 d . . .
H11 H 0.5624 0.2487 0.7419 0.021 Uiso 1 1 calc R . .
C12 C 0.5999(9) 0.1201(6) 0.6981(7) 0.0238(17) Uani 1 1 d . . .
H12A H 0.5840 0.0864 0.6380 0.036 Uiso 1 1 calc R . .
H12B H 0.5428 0.0916 0.7464 0.036 Uiso 1 1 calc R . .
H12C H 0.7121 0.1219 0.7212 0.036 Uiso 1 1 calc R . .
C13 C 0.6244(10) 0.2625(7) 0.6065(8) 0.032(2) Uani 1 1 d . . .
H13A H 0.7348 0.2700 0.6321 0.047 Uiso 1 1 calc R . .
H13B H 0.5768 0.3207 0.5921 0.047 Uiso 1 1 calc R . .
H13C H 0.6176 0.2272 0.5475 0.047 Uiso 1 1 calc R . .
C21 C 0.2643(11) 0.3330(6) 0.6419(8) 0.034(2) Uani 1 1 d . . .
H21 H 0.3078 0.3554 0.5833 0.041 Uiso 1 1 calc R . .
C22 C 0.3355(14) 0.3920(7) 0.7231(8) 0.042(3) Uani 1 1 d . . .
H22A H 0.3045 0.4535 0.7093 0.063 Uiso 1 1 calc R . .
H22B H 0.4502 0.3873 0.7291 0.063 Uiso 1 1 calc R . .
H22C H 0.2977 0.3734 0.7834 0.063 Uiso 1 1 calc R . .
C23 C 0.0845(11) 0.3446(6) 0.6207(9) 0.039(3) Uani 1 1 d . . .
H23A H 0.0354 0.3327 0.6792 0.059 Uiso 1 1 calc R . .
H23B H 0.0435 0.3031 0.5702 0.059 Uiso 1 1 calc R . .
H23C H 0.0606 0.4053 0.5992 0.059 Uiso 1 1 calc R . .
C31 C 0.2409(10) 0.1572(6) 0.7476(6) 0.0248(19) Uani 1 1 d . . .
H31 H 0.2835 0.0957 0.7462 0.030 Uiso 1 1 calc R . .
C32 C 0.2961(14) 0.1937(8) 0.8496(7) 0.039(2) Uani 1 1 d . . .
H32A H 0.2407 0.2490 0.8596 0.059 Uiso 1 1 calc R . .
H32B H 0.4094 0.2048 0.8555 0.059 Uiso 1 1 calc R . .
H32C H 0.2730 0.1502 0.8979 0.059 Uiso 1 1 calc R . .
C33 C 0.0621(11) 0.1478(7) 0.7330(8) 0.036(2) Uani 1 1 d . . .
H33A H 0.0298 0.1022 0.7764 0.054 Uiso 1 1 calc R . .
H33B H 0.0283 0.1307 0.6664 0.054 Uiso 1 1 calc R . .
H33C H 0.0136 0.2043 0.7470 0.054 Uiso 1 1 calc R . .
P1 P 0.3236(2) 0.21720(13) 0.65205(14) 0.0140(4) Uani 1 1 d . . .
Br1 Br 0.23638(9) 0.00318(5) 0.57680(6) 0.02349(18) Uani 1 1 d . . .
Br2 Br 0.25374(10) 0.06918(7) 0.34366(6) 0.0317(2) Uani 1 1 d . . .
Br3 Br 0.29742(12) 0.28136(7) 0.41574(7) 0.0368(2) Uani 1 1 d . . .
Br4 Br 0.86805(11) 0.03040(7) 0.48180(7) 0.0356(2) Uani 1 1 d . . .
Br5 Br 0.60383(10) 0.04378(7) 0.42174(7) 0.0316(2) Uani 1 1 d . . .
Au1 Au 0.27205(3) 0.145482(17) 0.50286(2) 0.01476(9) Uani 1 1 d . . .

loop_
_atom_site_aniso_label
_atom_site_aniso_U_11
_atom_site_aniso_U_22
_atom_site_aniso_U_33
_atom_site_aniso_U_23
_atom_site_aniso_U_13
_atom_site_aniso_U_12
C11 0.016(4) 0.019(4) 0.018(4) -0.004(3) -0.004(3) -0.003(3)
C12 0.019(4) 0.020(4) 0.032(5) -0.002(4) 0.000(3) 0.011(3)
C13 0.016(4) 0.031(5) 0.048(6) 0.009(4) 0.003(4) 0.003(3)
C21 0.029(5) 0.022(5) 0.050(7) 0.002(5) -0.003(4) 0.006(4)
C22 0.063(7) 0.025(5) 0.037(6) -0.009(5) 0.002(5) 0.012(5)
C23 0.029(5) 0.025(5) 0.061(7) 0.010(5) -0.007(5) 0.012(4)
C31 0.024(4) 0.034(5) 0.019(4) 0.001(4) 0.013(3) -0.005(3)
C32 0.060(7) 0.043(6) 0.016(5) -0.008(4) 0.008(4) -0.008(5)
C33 0.023(5) 0.047(7) 0.040(6) 0.000(4) 0.009(4) 0.000(4)
P1 0.0145(9) 0.0134(9) 0.0140(9) -0.0007(8) 0.0005(7) 0.0012(7)
Br1 0.0263(4) 0.0123(4) 0.0316(5) 0.0012(3) 0.0022(3) -0.0017(3)
Br2 0.0283(4) 0.0453(6) 0.0202(4) -0.0139(4) -0.0024(3) 0.0039(4)
Br3 0.0548(6) 0.0286(5) 0.0267(5) 0.0146(4) 0.0041(4) -0.0050(4)
Br4 0.0270(4) 0.0371(5) 0.0424(6) -0.0061(5) 0.0029(4) -0.0028(4)
Br5 0.0260(4) 0.0382(5) 0.0314(5) -0.0120(4) 0.0062(3) -0.0025(4)
Au1 0.01536(13) 0.01554(14) 0.01297(13) 0.00017(12) -0.00018(8) 0.00015(11)

loop_
_atom_type_symbol
_atom_type_description
_atom_type_scat_dispersion_real
_atom_type_scat_dispersion_imag
_atom_type_scat_source
C C 0.0033 0.0016 'International Tables Vol C Tables 4.2.6.8 and 6.1.1.4'
P P 0.1023 0.0942 'International Tables Vol C Tables 4.2.6.8 and 6.1.1.4'
Br Br -0.2901 2.4595 'International Tables Vol C Tables 4.2.6.8 and 6.1.1.4'
Au Au -2.0133 8.8022 'International Tables Vol C Tables 4.2.6.8 and 6.1.1.4'
H H 0.0000 0.0000 'International Tables Vol C Tables 4.2.6.8 and 6.1.1.4'

loop_
_geom_angle_atom_site_label_1
_geom_angle_atom_site_label_2
_geom_angle_atom_site_label_3
_geom_angle
_geom_angle_site_symmetry_1
_geom_angle_site_symmetry_3
_geom_angle_publ_flag
C13 C11 C12 111.1(7) . . ?
C13 C11 P1 114.0(6) . . ?
C12 C11 P1 111.2(5) . . ?
C13 C11 H11 106.7 . . ?
C12 C11 H11 106.7 . . ?
P1 C11 H11 106.7 . . ?
C11 C12 H12A 109.5 . . ?
C11 C12 H12B 109.5 . . ?
H12A C12 H12B 109.5 . . ?
C11 C12 H12C 109.5 . . ?
H12A C12 H12C 109.5 . . ?
H12B C12 H12C 109.5 . . ?
C11 C13 H13A 109.5 . . ?
C11 C13 H13B 109.5 . . ?
H13A C13 H13B 109.5 . . ?
C11 C13 H13C 109.5 . . ?
H13A C13 H13C 109.5 . . ?
H13B C13 H13C 109.5 . . ?
C22 C21 C23 112.5(9) . . ?
C22 C21 P1 114.9(7) . . ?
C23 C21 P1 112.7(7) . . ?
C22 C21 H21 105.2 . . ?
C23 C21 H21 105.2 . . ?
P1 C21 H21 105.2 . . ?
C21 C22 H22A 109.5 . . ?
C21 C22 H22B 109.5 . . ?
H22A C22 H22B 109.5 . . ?
C21 C22 H22C 109.5 . . ?
H22A C22 H22C 109.5 . . ?
H22B C22 H22C 109.5 . . ?
C21 C23 H23A 109.5 . . ?
C21 C23 H23B 109.5 . . ?
H23A C23 H23B 109.5 . . ?
C21 C23 H23C 109.5 . . ?
H23A C23 H23C 109.5 . . ?
H23B C23 H23C 109.5 . . ?
C33 C31 C32 110.5(8) . . ?
C33 C31 P1 114.6(7) . . ?
C32 C31 P1 113.3(7) . . ?
C33 C31 H31 105.9 . . ?
C32 C31 H31 105.9 . . ?
P1 C31 H31 105.9 . . ?
C31 C32 H32A 109.5 . . ?
C31 C32 H32B 109.5 . . ?
H32A C32 H32B 109.5 . . ?
C31 C32 H32C 109.5 . . ?
H32A C32 H32C 109.5 . . ?
H32B C32 H32C 109.5 . . ?
C31 C33 H33A 109.5 . . ?
C31 C33 H33B 109.5 . . ?
H33A C33 H33B 109.5 . . ?
C31 C33 H33C 109.5 . . ?
H33A C33 H33C 109.5 . . ?
H33B C33 H33C 109.5 . . ?
C21 P1 C31 113.9(5) . . ?
C21 P1 C11 106.9(4) . . ?
C31 P1 C11 107.5(4) . . ?
C21 P1 Au1 110.6(4) . . ?
C31 P1 Au1 111.9(3) . . ?
C11 P1 Au1 105.4(3) . . ?
P1 Au1 Br3 92.22(5) . . ?
P1 Au1 Br1 92.81(5) . . ?
Br3 Au1 Br1 174.83(4) . . ?
P1 Au1 Br2 172.81(5) . . ?
Br3 Au1 Br2 86.63(4) . . ?
Br1 Au1 Br2 88.51(3) . . ?

loop_
_geom_bond_atom_site_label_1
_geom_bond_atom_site_label_2
_geom_bond_distance
_geom_bond_site_symmetry_2
_geom_bond_publ_flag
C11 C13 1.513(12) . ?
C11 C12 1.553(11) . ?
C11 P1 1.833(7) . ?
C11 H11 1.0000 . ?
C12 H12A 0.9800 . ?
C12 H12B 0.9800 . ?
C12 H12C 0.9800 . ?
C13 H13A 0.9800 . ?
C13 H13B 0.9800 . ?
C13 H13C 0.9800 . ?
C21 C22 1.518(15) . ?
C21 C23 1.546(13) . ?
C21 P1 1.824(10) . ?
C21 H21 1.0000 . ?
C22 H22A 0.9800 . ?
C22 H22B 0.9800 . ?
C22 H22C 0.9800 . ?
C23 H23A 0.9800 . ?
C23 H23B 0.9800 . ?
C23 H23C 0.9800 . ?
C31 C33 1.530(13) . ?
C31 C32 1.554(13) . ?
C31 P1 1.826(8) . ?
C31 H31 1.0000 . ?
C32 H32A 0.9800 . ?
C32 H32B 0.9800 . ?
C32 H32C 0.9800 . ?
C33 H33A 0.9800 . ?
C33 H33B 0.9800 . ?
C33 H33C 0.9800 . ?
P1 Au1 2.3513(19) . ?
Br1 Au1 2.4222(8) . ?
Br2 Au1 2.5003(9) . ?
Br3 Au1 2.4118(9) . ?
Br4 Br5 2.3329(12) . ?

loop_
_geom_torsion_atom_site_label_1
_geom_torsion_atom_site_label_2
_geom_torsion_atom_site_label_3
_geom_torsion_atom_site_label_4
_geom_torsion
_geom_torsion_site_symmetry_1
_geom_torsion_site_symmetry_2
_geom_torsion_site_symmetry_3
_geom_torsion_site_symmetry_4
_geom_torsion_publ_flag
C22 C21 P1 C31 70.8(9) . . . . ?
C23 C21 P1 C31 -60.0(9) . . . . ?
C22 C21 P1 C11 -47.8(9) . . . . ?
C23 C21 P1 C11 -178.6(8) . . . . ?
C22 C21 P1 Au1 -162.1(7) . . . . ?
C23 C21 P1 Au1 67.1(9) . . . . ?
C33 C31 P1 C21 64.7(8) . . . . ?
C32 C31 P1 C21 -63.4(8) . . . . ?
C33 C31 P1 C11 -177.0(7) . . . . ?
C32 C31 P1 C11 54.9(8) . . . . ?
C33 C31 P1 Au1 -61.7(7) . . . . ?
C32 C31 P1 Au1 170.3(6) . . . . ?
C13 C11 P1 C21 -57.8(8) . . . . ?
C12 C11 P1 C21 175.6(6) . . . . ?
C13 C11 P1 C31 179.5(6) . . . . ?
C12 C11 P1 C31 52.9(7) . . . . ?
C13 C11 P1 Au1 59.8(6) . . . . ?
C12 C11 P1 Au1 -66.7(6) . . . . ?
C21 P1 Au1 Br3 27.5(4) . . . . ?
C31 P1 Au1 Br3 155.7(3) . . . . ?
C11 P1 Au1 Br3 -87.7(3) . . . . ?
C21 P1 Au1 Br1 -151.3(4) . . . . ?
C31 P1 Au1 Br1 -23.2(3) . . . . ?
C11 P1 Au1 Br1 93.5(3) . . . . ?
C21 P1 Au1 Br2 108.2(5) . . . . ?
C31 P1 Au1 Br2 -123.6(5) . . . . ?
C11 P1 Au1 Br2 -7.0(6) . . . . ?
